data_7054608
loop_
_publ_author_name
'Yan, Xingchen'
'Xu, Jiakun'
'Wu, Xiaojing'
'Zhang, Zhongyu'
'Zhang, Xia'
'Fan, Yuhua'
'Bi, Caifeng'

_publ_section_title
;
 Proteasome inhibition and cytostatic effects on human cancer cells by
 pyrazolone-enamines: a combined crystallographic, structural and
 computational study
;
_journal_issue 3
_journal_name_full 'New J. Chem.'
_journal_page_first 2168
_journal_paper_doi 10.1039/C4NJ01906G
_journal_volume 39
_journal_year 2015
_chemical_formula_moiety 'C24 H21 N3 O2'
_chemical_formula_sum 'C24 H21 N3 O2'
_chemical_formula_weight 383.44
_chemical_name_systematic
; 
 ? 
;
_space_group_IT_number 2
_symmetry_cell_setting triclinic
_symmetry_space_group_name_Hall '-P 1'
_symmetry_space_group_name_H-M 'P -1'
_atom_sites_solution_hydrogens geom
_atom_sites_solution_primary direct
_atom_sites_solution_secondary difmap
_audit_creation_method SHELXL-97
_audit_update_record
;
2014-12-22 deposited with the CCDC.
2015-01-05 downloaded from the CCDC.
;
_cell_angle_alpha 107.981(2)
_cell_angle_beta 99.5340(10)
_cell_angle_gamma 105.1460(10)
_cell_formula_units_Z 2
_cell_length_a 7.2287(6)
_cell_length_b 11.0934(9)
_cell_length_c 14.0509(14)
_cell_measurement_reflns_used 1557
_cell_measurement_temperature 298(2)
_cell_measurement_theta_max 24.705
_cell_measurement_theta_min 2.413
_cell_volume 996.58(15)
_computing_cell_refinement 'SMART (Bruker, 2000)'
_computing_data_collection 'SMART (Bruker, 2000)'
_computing_data_reduction 'SAINT (Bruker, 2000)'
_computing_molecular_graphics 'SHELXTL (Bruker, 2000)'
_computing_publication_material 'SHELXTL (Bruker, 2000)'
_computing_structure_refinement 'SHELXL97 (Sheldrick, 2008)'
_computing_structure_solution 'SHELXS97 (Sheldrick, 2008)'
_diffrn_ambient_temperature 298(2)
_diffrn_measured_fraction_theta_full 0.982
_diffrn_measured_fraction_theta_max 0.982
_diffrn_measurement_device_type 'CCD area detector'
_diffrn_measurement_method 'phi and omega scans'
_diffrn_radiation_monochromator graphite
_diffrn_radiation_source 'fine-focus sealed tube'
_diffrn_radiation_type MoK\a
_diffrn_radiation_wavelength 0.71073
_diffrn_reflns_av_R_equivalents 0.0255
_diffrn_reflns_av_unetI/netI 0.0448
_diffrn_reflns_limit_h_max 8
_diffrn_reflns_limit_h_min -8
_diffrn_reflns_limit_k_max 12
_diffrn_reflns_limit_k_min -13
_diffrn_reflns_limit_l_max 11
_diffrn_reflns_limit_l_min -16
_diffrn_reflns_number 4993
_diffrn_reflns_theta_full 25.02
_diffrn_reflns_theta_max 25.02
_diffrn_reflns_theta_min 3.02
_exptl_absorpt_coefficient_mu 0.083
_exptl_absorpt_correction_T_max 0.9676
_exptl_absorpt_correction_T_min 0.9597
_exptl_absorpt_correction_type multi-scan
_exptl_absorpt_process_details 'sadabs (Sheldrick, 1996)'
_exptl_crystal_colour light-yellow
_exptl_crystal_density_diffrn 1.278
_exptl_crystal_density_method 'not measured'
_exptl_crystal_description block
_exptl_crystal_F_000 404
_exptl_crystal_size_max 0.50
_exptl_crystal_size_mid 0.48
_exptl_crystal_size_min 0.40
_refine_diff_density_max 0.204
_refine_diff_density_min -0.191
_refine_diff_density_rms 0.036
_refine_ls_extinction_coef 0.044(4)
_refine_ls_extinction_expression Fc^*^=kFc[1+0.001xFc^2^\l^3^/sin(2\q)]^-1/4^
_refine_ls_extinction_method SHELXL
_refine_ls_goodness_of_fit_ref 0.971
_refine_ls_hydrogen_treatment mixed
_refine_ls_matrix_type full
_refine_ls_number_parameters 267
_refine_ls_number_reflns 3457
_refine_ls_number_restraints 0
_refine_ls_restrained_S_all 0.971
_refine_ls_R_factor_all 0.0627
_refine_ls_R_factor_gt 0.0427
_refine_ls_shift/su_max 0.000
_refine_ls_shift/su_mean 0.000
_refine_ls_structure_factor_coef Fsqd
_refine_ls_weighting_details 'calc w=1/[\s^2^(Fo^2^)+(0.0597P)^2^+0.2951P] where P=(Fo^2^+2Fc^2^)/3'
_refine_ls_weighting_scheme calc
_refine_ls_wR_factor_gt 0.1076
_refine_ls_wR_factor_ref 0.1258
_reflns_number_gt 2526
_reflns_number_total 3457
_reflns_threshold_expression >2sigma(I)
_cod_data_source_file c4nj01906g2.cif
_cod_data_source_block 120813d
_cod_depositor_comments
;
The following automatic conversions were performed:

'_symmetry_cell_setting' value 'Triclinic' changed to 'triclinic'
according to
/usr/data/users/saulius/crontab/automatic-downloads/rss-feeds/RSC/lib/dictionaries/cif_core.dic
dictionary named 'cif_core.dic' version 2.4.2 from 2011-04-26.

Automatic conversion script
Id: cif_fix_values 2935 2014-11-11 08:27:57Z andrius 

 Adding full bibliography for 7054604--7054609.cif.
;
_cod_database_code 7054608

loop_
_symmetry_equiv_pos_as_xyz
'x, y, z'
'-x, -y, -z'

loop_
_atom_site_label
_atom_site_type_symbol
_atom_site_fract_x
_atom_site_fract_y
_atom_site_fract_z
_atom_site_U_iso_or_equiv
_atom_site_adp_type
_atom_site_occupancy
_atom_site_symmetry_multiplicity
_atom_site_calc_flag
_atom_site_refinement_flags
N1 N 0.5524(2) 0.26611(15) 0.85810(12) 0.0400(4) Uani 1 1 d .
N2 N 0.6549(2) 0.40471(16) 0.90211(12) 0.0440(4) Uani 1 1 d .
N3 N 0.0418(2) 0.26162(17) 0.67465(12) 0.0421(4) Uani 1 1 d .
O1 O 0.25647(18) 0.11902(13) 0.73385(10) 0.0456(4) Uani 1 1 d .
O2 O -0.4793(2) 0.02609(15) 0.35597(11) 0.0616(4) Uani 1 1 d .
H2 H -0.4002 -0.0136 0.3426 0.092 Uiso 1 1 calc R
C1 C 0.3718(3) 0.23572(19) 0.79114(14) 0.0372(4) Uani 1 1 d .
C2 C 0.3511(3) 0.36351(18) 0.79925(13) 0.0369(4) Uani 1 1 d .
C3 C 0.5360(3) 0.46202(19) 0.86796(14) 0.0398(4) Uani 1 1 d .
C4 C 0.6089(3) 0.6108(2) 0.90042(18) 0.0556(6) Uani 1 1 d .
H4A H 0.7466 0.6458 0.9385 0.083 Uiso 1 1 calc R
H4B H 0.5327 0.6485 0.9437 0.083 Uiso 1 1 calc R
H4C H 0.5943 0.6344 0.8400 0.083 Uiso 1 1 calc R
C5 C 0.1842(3) 0.37392(18) 0.74002(14) 0.0373(4) Uani 1 1 d .
C6 C 0.1661(3) 0.50587(19) 0.74418(14) 0.0392(4) Uani 1 1 d .
C7 C 0.1646(3) 0.5386(2) 0.65670(17) 0.0530(5) Uani 1 1 d .
H7 H 0.1779 0.4794 0.5970 0.064 Uiso 1 1 calc R
C8 C 0.1432(4) 0.6590(3) 0.6582(2) 0.0667(7) Uani 1 1 d .
H8 H 0.1442 0.6816 0.5998 0.080 Uiso 1 1 calc R
C9 C 0.1205(4) 0.7457(2) 0.7461(2) 0.0683(7) Uani 1 1 d .
H9 H 0.1034 0.8261 0.7464 0.082 Uiso 1 1 calc R
C10 C 0.1229(3) 0.7141(2) 0.83316(19) 0.0592(6) Uani 1 1 d .
H10 H 0.1089 0.7735 0.8926 0.071 Uiso 1 1 calc R
C11 C 0.1461(3) 0.5945(2) 0.83284(16) 0.0469(5) Uani 1 1 d .
H11 H 0.1483 0.5734 0.8921 0.056 Uiso 1 1 calc R
C12 C -0.1477(3) 0.24523(19) 0.61307(14) 0.0382(4) Uani 1 1 d .
C13 C -0.2194(3) 0.14430(18) 0.51542(14) 0.0381(4) Uani 1 1 d .
H13 H -0.1435 0.0912 0.4920 0.046 Uiso 1 1 calc R
C14 C -0.4031(3) 0.12209(19) 0.45262(14) 0.0402(4) Uani 1 1 d .
C15 C -0.5175(3) 0.2016(2) 0.48573(15) 0.0461(5) Uani 1 1 d .
C16 C -0.4434(3) 0.2996(2) 0.58378(16) 0.0516(5) Uani 1 1 d .
H16 H -0.5191 0.3528 0.6074 0.062 Uiso 1 1 calc R
C17 C -0.2616(3) 0.3227(2) 0.64876(15) 0.0482(5) Uani 1 1 d .
H17 H -0.2170 0.3888 0.7151 0.058 Uiso 1 1 calc R
C18 C -0.7149(3) 0.1792(3) 0.4147(2) 0.0734(7) Uani 1 1 d .
H18A H -0.7821 0.2339 0.4521 0.110 Uiso 1 1 calc R
H18B H -0.7953 0.0863 0.3904 0.110 Uiso 1 1 calc R
H18C H -0.6927 0.2034 0.3565 0.110 Uiso 1 1 calc R
C19 C 0.6490(3) 0.17523(19) 0.87411(14) 0.0390(4) Uani 1 1 d .
C20 C 0.5416(3) 0.0590(2) 0.88251(15) 0.0479(5) Uani 1 1 d .
H20 H 0.4085 0.0429 0.8819 0.057 Uiso 1 1 calc R
C21 C 0.6310(3) -0.0340(2) 0.89181(18) 0.0575(6) Uani 1 1 d .
H21 H 0.5577 -0.1132 0.8968 0.069 Uiso 1 1 calc R
C22 C 0.8273(4) -0.0100(2) 0.89362(18) 0.0608(6) Uani 1 1 d .
H22 H 0.8868 -0.0736 0.8982 0.073 Uiso 1 1 calc R
C23 C 0.9363(3) 0.1084(3) 0.88871(18) 0.0626(6) Uani 1 1 d .
H23 H 1.0707 0.1257 0.8919 0.075 Uiso 1 1 calc R
C24 C 0.8481(3) 0.2024(2) 0.87900(16) 0.0517(5) Uani 1 1 d .
H24 H 0.9223 0.2826 0.8758 0.062 Uiso 1 1 calc R
H3 H 0.064(3) 0.179(2) 0.6735(17) 0.061(6) Uiso 1 1 d .

loop_
_atom_site_aniso_label
_atom_site_aniso_U_11
_atom_site_aniso_U_22
_atom_site_aniso_U_33
_atom_site_aniso_U_23
_atom_site_aniso_U_13
_atom_site_aniso_U_12
N1 0.0381(8) 0.0389(9) 0.0419(9) 0.0131(7) 0.0037(7) 0.0175(7)
N2 0.0427(9) 0.0396(9) 0.0445(9) 0.0108(7) 0.0055(7) 0.0149(7)
N3 0.0439(9) 0.0404(10) 0.0399(9) 0.0100(7) 0.0028(7) 0.0215(8)
O1 0.0416(7) 0.0370(8) 0.0520(8) 0.0096(6) 0.0039(6) 0.0172(6)
O2 0.0553(9) 0.0701(10) 0.0455(9) 0.0009(7) 0.0018(7) 0.0307(8)
C1 0.0398(10) 0.0397(11) 0.0348(10) 0.0126(8) 0.0106(8) 0.0187(9)
C2 0.0405(10) 0.0398(10) 0.0346(10) 0.0127(8) 0.0115(8) 0.0206(8)
C3 0.0416(10) 0.0398(11) 0.0378(10) 0.0118(8) 0.0092(8) 0.0170(8)
C4 0.0517(12) 0.0416(12) 0.0656(14) 0.0139(10) 0.0084(10) 0.0144(10)
C5 0.0436(10) 0.0413(11) 0.0337(10) 0.0137(8) 0.0152(8) 0.0220(9)
C6 0.0398(10) 0.0416(11) 0.0419(11) 0.0173(9) 0.0109(8) 0.0201(8)
C7 0.0595(13) 0.0592(14) 0.0503(13) 0.0269(11) 0.0175(10) 0.0261(11)
C8 0.0709(16) 0.0653(16) 0.0746(17) 0.0466(14) 0.0104(13) 0.0205(13)
C9 0.0649(15) 0.0452(14) 0.092(2) 0.0290(14) 0.0005(13) 0.0219(11)
C10 0.0597(13) 0.0442(13) 0.0673(15) 0.0096(11) 0.0060(11) 0.0272(11)
C11 0.0508(12) 0.0463(12) 0.0467(12) 0.0159(9) 0.0106(9) 0.0242(10)
C12 0.0400(10) 0.0433(11) 0.0365(10) 0.0164(8) 0.0102(8) 0.0204(8)
C13 0.0404(10) 0.0410(11) 0.0399(11) 0.0153(9) 0.0137(8) 0.0225(8)
C14 0.0431(10) 0.0440(11) 0.0341(10) 0.0130(9) 0.0102(8) 0.0170(9)
C15 0.0422(11) 0.0586(13) 0.0441(11) 0.0205(10) 0.0123(9) 0.0251(10)
C16 0.0475(11) 0.0646(14) 0.0493(12) 0.0143(11) 0.0174(10) 0.0345(11)
C17 0.0475(11) 0.0560(13) 0.0372(11) 0.0069(9) 0.0092(9) 0.0246(10)
C18 0.0528(14) 0.097(2) 0.0662(16) 0.0166(14) 0.0042(12) 0.0407(14)
C19 0.0428(10) 0.0437(11) 0.0338(10) 0.0141(8) 0.0068(8) 0.0218(9)
C20 0.0447(11) 0.0490(12) 0.0513(12) 0.0196(10) 0.0060(9) 0.0206(10)
C21 0.0643(14) 0.0471(13) 0.0627(14) 0.0235(11) 0.0048(11) 0.0249(11)
C22 0.0716(15) 0.0625(15) 0.0563(14) 0.0200(12) 0.0075(11) 0.0434(13)
C23 0.0521(13) 0.0870(18) 0.0638(15) 0.0293(13) 0.0182(11) 0.0440(13)
C24 0.0446(11) 0.0640(14) 0.0564(13) 0.0290(11) 0.0154(10) 0.0248(10)

loop_
_atom_type_symbol
_atom_type_description
_atom_type_scat_dispersion_real
_atom_type_scat_dispersion_imag
_atom_type_scat_source
C C 0.0033 0.0016 'International Tables Vol C Tables 4.2.6.8 and 6.1.1.4'
H H 0.0000 0.0000 'International Tables Vol C Tables 4.2.6.8 and 6.1.1.4'
N N 0.0061 0.0033 'International Tables Vol C Tables 4.2.6.8 and 6.1.1.4'
O O 0.0106 0.0060 'International Tables Vol C Tables 4.2.6.8 and 6.1.1.4'

loop_
_geom_angle_atom_site_label_1
_geom_angle_atom_site_label_2
_geom_angle_atom_site_label_3
_geom_angle
C1 N1 N2 112.03(14)
C1 N1 C19 127.39(16)
N2 N1 C19 119.96(14)
C3 N2 N1 106.46(15)
C5 N3 C12 129.10(16)
C5 N3 H3 115.6(13)
C12 N3 H3 115.0(13)
C14 O2 H2 109.5
O1 C1 N1 125.60(16)
O1 C1 C2 129.46(16)
N1 C1 C2 104.91(15)
C5 C2 C3 132.53(17)
C5 C2 C1 121.91(17)
C3 C2 C1 105.29(15)
N2 C3 C2 111.11(16)
N2 C3 C4 118.33(17)
C2 C3 C4 130.52(17)
C3 C4 H4A 109.5
C3 C4 H4B 109.5
H4A C4 H4B 109.5
C3 C4 H4C 109.5
H4A C4 H4C 109.5
H4B C4 H4C 109.5
N3 C5 C2 118.51(16)
N3 C5 C6 119.17(16)
C2 C5 C6 122.24(17)
C11 C6 C7 119.70(18)
C11 C6 C5 121.23(16)
C7 C6 C5 119.05(17)
C8 C7 C6 119.9(2)
C8 C7 H7 120.0
C6 C7 H7 120.0
C9 C8 C7 120.1(2)
C9 C8 H8 120.0
C7 C8 H8 120.0
C10 C9 C8 120.2(2)
C10 C9 H9 119.9
C8 C9 H9 119.9
C9 C10 C11 120.2(2)
C9 C10 H10 119.9
C11 C10 H10 119.9
C10 C11 C6 119.87(19)
C10 C11 H11 120.1
C6 C11 H11 120.1
C13 C12 C17 119.93(17)
C13 C12 N3 117.53(16)
C17 C12 N3 122.50(17)
C14 C13 C12 120.32(16)
C14 C13 H13 119.8
C12 C13 H13 119.8
O2 C14 C13 122.83(17)
O2 C14 C15 116.47(16)
C13 C14 C15 120.68(17)
C16 C15 C14 117.52(17)
C16 C15 C18 122.42(18)
C14 C15 C18 120.06(19)
C15 C16 C17 122.98(18)
C15 C16 H16 118.5
C17 C16 H16 118.5
C16 C17 C12 118.52(18)
C16 C17 H17 120.7
C12 C17 H17 120.7
C15 C18 H18A 109.5
C15 C18 H18B 109.5
H18A C18 H18B 109.5
C15 C18 H18C 109.5
H18A C18 H18C 109.5
H18B C18 H18C 109.5
C20 C19 C24 120.38(18)
C20 C19 N1 119.47(17)
C24 C19 N1 120.13(17)
C19 C20 C21 120.03(19)
C19 C20 H20 120.0
C21 C20 H20 120.0
C22 C21 C20 120.1(2)
C22 C21 H21 120.0
C20 C21 H21 120.0
C21 C22 C23 119.8(2)
C21 C22 H22 120.1
C23 C22 H22 120.1
C22 C23 C24 120.6(2)
C22 C23 H23 119.7
C24 C23 H23 119.7
C19 C24 C23 119.0(2)
C19 C24 H24 120.5
C23 C24 H24 120.5

loop_
_geom_bond_atom_site_label_1
_geom_bond_atom_site_label_2
_geom_bond_distance
N1 C1 1.367(2)
N1 N2 1.400(2)
N1 C19 1.418(2)
N2 C3 1.308(2)
N3 C5 1.329(2)
N3 C12 1.427(2)
N3 H3 0.96(2)
O1 C1 1.261(2)
O2 C14 1.354(2)
O2 H2 0.8200
C1 C2 1.436(2)
C2 C5 1.400(2)
C2 C3 1.439(3)
C3 C4 1.487(3)
C4 H4A 0.9600
C4 H4B 0.9600
C4 H4C 0.9600
C5 C6 1.488(2)
C6 C11 1.385(3)
C6 C7 1.384(3)
C7 C8 1.378(3)
C7 H7 0.9300
C8 C9 1.376(4)
C8 H8 0.9300
C9 C10 1.372(3)
C9 H9 0.9300
C10 C11 1.379(3)
C10 H10 0.9300
C11 H11 0.9300
C12 C13 1.385(3)
C12 C17 1.381(3)
C13 C14 1.382(2)
C13 H13 0.9300
C14 C15 1.391(3)
C15 C16 1.376(3)
C15 C18 1.511(3)
C16 C17 1.381(3)
C16 H16 0.9300
C17 H17 0.9300
C18 H18A 0.9600
C18 H18B 0.9600
C18 H18C 0.9600
C19 C20 1.371(3)
C19 C24 1.376(3)
C20 C21 1.380(3)
C20 H20 0.9300
C21 C22 1.368(3)
C21 H21 0.9300
C22 C23 1.372(3)
C22 H22 0.9300
C23 C24 1.385(3)
C23 H23 0.9300
C24 H24 0.9300

loop_
_geom_hbond_atom_site_label_D
_geom_hbond_atom_site_label_H
_geom_hbond_atom_site_label_A
_geom_hbond_distance_DH
_geom_hbond_distance_HA
_geom_hbond_distance_DA
_geom_hbond_angle_DHA
_geom_hbond_site_symmetry_A
N3 H3 O1 0.96(2) 1.89(2) 2.6963(19) 140.3(19) .
O2 H2 O1 0.82 1.96 2.7482(19) 162.0 2_556

loop_
_geom_torsion_atom_site_label_1
_geom_torsion_atom_site_label_2
_geom_torsion_atom_site_label_3
_geom_torsion_atom_site_label_4
_geom_torsion
C1 N1 N2 C3 3.4(2)
C19 N1 N2 C3 175.08(16)
N2 N1 C1 O1 173.30(17)
C19 N1 C1 O1 2.4(3)
N2 N1 C1 C2 -4.74(19)
C19 N1 C1 C2 -175.60(16)
O1 C1 C2 C5 0.9(3)
N1 C1 C2 C5 178.83(16)
O1 C1 C2 C3 -173.84(18)
N1 C1 C2 C3 4.10(19)
N1 N2 C3 C2 -0.6(2)
N1 N2 C3 C4 -178.50(16)
C5 C2 C3 N2 -176.16(18)
C1 C2 C3 N2 -2.2(2)
C5 C2 C3 C4 1.4(3)
C1 C2 C3 C4 175.35(19)
C12 N3 C5 C2 174.18(17)
C12 N3 C5 C6 -8.8(3)
C3 C2 C5 N3 173.07(18)
C1 C2 C5 N3 0.0(3)
C3 C2 C5 C6 -3.9(3)
C1 C2 C5 C6 -176.97(16)
N3 C5 C6 C11 115.4(2)
C2 C5 C6 C11 -67.7(2)
N3 C5 C6 C7 -63.0(2)
C2 C5 C6 C7 113.9(2)
C11 C6 C7 C8 0.0(3)
C5 C6 C7 C8 178.49(19)
C6 C7 C8 C9 -1.0(3)
C7 C8 C9 C10 1.3(4)
C8 C9 C10 C11 -0.7(4)
C9 C10 C11 C6 -0.3(3)
C7 C6 C11 C10 0.6(3)
C5 C6 C11 C10 -177.83(18)
C5 N3 C12 C13 144.01(19)
C5 N3 C12 C17 -38.1(3)
C17 C12 C13 C14 1.1(3)
N3 C12 C13 C14 179.09(16)
C12 C13 C14 O2 179.08(18)
C12 C13 C14 C15 0.9(3)
O2 C14 C15 C16 179.82(18)
C13 C14 C15 C16 -1.9(3)
O2 C14 C15 C18 -0.4(3)
C13 C14 C15 C18 177.9(2)
C14 C15 C16 C17 0.9(3)
C18 C15 C16 C17 -178.9(2)
C15 C16 C17 C12 1.1(3)
C13 C12 C17 C16 -2.1(3)
N3 C12 C17 C16 -179.92(18)
C1 N1 C19 C20 -44.1(3)
N2 N1 C19 C20 145.68(18)
C1 N1 C19 C24 134.6(2)
N2 N1 C19 C24 -35.7(2)
C24 C19 C20 C21 -2.6(3)
N1 C19 C20 C21 176.09(18)
C19 C20 C21 C22 0.6(3)
C20 C21 C22 C23 1.6(3)
C21 C22 C23 C24 -1.8(4)
C20 C19 C24 C23 2.3(3)
N1 C19 C24 C23 -176.32(18)
C22 C23 C24 C19 -0.1(3)
